data_4025938
loop_
_publ_author_name
'Karl J. Bonney'
'D. Christopher Braddock'
'Andrew J. P. White'
'Muhammad Yaqoob'

_publ_section_title
;
 Intramolecular Bromonium Ion Assisted Epoxide Ring-Opening: Capture of
 the Oxonium Ion with an Added External Nucleophile
;
_journal_name_full 'Journal of Organic Chemistry'
_journal_page_first 97
_journal_page_last 104
_journal_paper_doi 10.1021/jo101617h
_journal_volume 76
_journal_year 2011
_chemical_formula_moiety 'C15 H17 Br O3'
_chemical_formula_sum 'C15 H17 Br O3'
_chemical_formula_weight 325.20
_chemical_name_systematic
; 
 ? 
;
_space_group_IT_number 11
_symmetry_cell_setting monoclinic
_symmetry_space_group_name_Hall '-P 2yb'
_symmetry_space_group_name_H-M 'P 1 21/m 1'
_atom_sites_solution_hydrogens geom
_atom_sites_solution_primary direct
_atom_sites_solution_secondary difmap
_audit_creation_method SHELXL-97
_cell_angle_alpha 90
_cell_angle_beta 101.722(1)
_cell_angle_gamma 90
_cell_formula_units_Z 4
_cell_length_a 11.17740(11)
_cell_length_b 7.41636(11)
_cell_length_c 17.15108(17)
_cell_measurement_reflns_used 10597
_cell_measurement_temperature 173(2)
_cell_measurement_theta_max 71.1504
_cell_measurement_theta_min 2.6277
_cell_volume 1392.10(3)
_computing_cell_refinement 'CrysAlis RED, Oxford Diffraction Ltd'
_computing_data_collection 'CrysAlis CCD, Oxford Diffraction Ltd'
_computing_data_reduction 'CrysAlis RED, Oxford Diffraction Ltd'
_computing_molecular_graphics 'Bruker SHELXTL'
_computing_publication_material 'Bruker SHELXTL'
_computing_structure_refinement 'SHELXL-97 (Sheldrick, 1997)'
_computing_structure_solution 'SHELXS-97 (Sheldrick, 1990)'
_diffrn_ambient_temperature 173(2)
_diffrn_detector_area_resol_mean 8.2556
_diffrn_measured_fraction_theta_full 0.995
_diffrn_measured_fraction_theta_max 0.995
_diffrn_measurement_device_type 'OD Xcalibur PX Ultra'
_diffrn_measurement_method 'phi and omega scans'
_diffrn_radiation_monochromator graphite
_diffrn_radiation_source 'Enhance Ultra (Cu) X-ray Source'
_diffrn_radiation_type CuK\a
_diffrn_radiation_wavelength 1.54184
_diffrn_reflns_av_R_equivalents 0.0333
_diffrn_reflns_av_sigmaI/netI 0.0153
_diffrn_reflns_limit_h_max 11
_diffrn_reflns_limit_h_min -13
_diffrn_reflns_limit_k_max 8
_diffrn_reflns_limit_k_min -9
_diffrn_reflns_limit_l_max 21
_diffrn_reflns_limit_l_min -20
_diffrn_reflns_number 22561
_diffrn_reflns_theta_full 71.33
_diffrn_reflns_theta_max 71.33
_diffrn_reflns_theta_min 2.63
_diffrn_standards_number 0
_exptl_absorpt_coefficient_mu 4.043
_exptl_absorpt_correction_T_max 0.606
_exptl_absorpt_correction_T_min 0.416
_exptl_absorpt_correction_type analytical
_exptl_absorpt_process_details
; 
CrysAlis RED, Oxford Diffraction Ltd., 
Version 1.171.32.5 (release 08-05-2007 CrysAlis171 .NET) 
(compiled May  8 2007,13:10:02) 
Analytical numeric absorption correction using a multifaceted crystal 
model based on expressions derived by R.C. Clark & J.S. Reid. 
(Clark, R. C. & Reid, J. S. (1995). Acta Cryst. A51, 887-897) 
;
_exptl_crystal_colour Colourless
_exptl_crystal_density_diffrn 1.552
_exptl_crystal_description 'blocky needles'
_exptl_crystal_F_000 664
_exptl_crystal_size_max 0.26
_exptl_crystal_size_mid 0.18
_exptl_crystal_size_min 0.16
_refine_diff_density_max 0.374
_refine_diff_density_min -0.335
_refine_diff_density_rms 0.058
_refine_ls_extinction_coef 0.00113(12)
_refine_ls_extinction_expression Fc^*^=kFc[1+0.001xFc^2^\l^3^/sin(2\q)]^-1/4^
_refine_ls_extinction_method SHELXL
_refine_ls_goodness_of_fit_ref 1.295
_refine_ls_hydrogen_treatment constr
_refine_ls_matrix_type full
_refine_ls_number_parameters 344
_refine_ls_number_reflns 2904
_refine_ls_number_restraints 408
_refine_ls_restrained_S_all 1.444
_refine_ls_R_factor_all 0.0559
_refine_ls_R_factor_gt 0.0488
_refine_ls_shift/su_max 0.001
_refine_ls_shift/su_mean 0.000
_refine_ls_structure_factor_coef Fsqd
_refine_ls_weighting_details 'calc w=1/[\s^2^(Fo^2^)+(0.0075P)^2^+2.8559P] where P=(Fo^2^+2Fc^2^)/3'
_refine_ls_weighting_scheme calc
_refine_ls_wR_factor_gt 0.0994
_refine_ls_wR_factor_ref 0.1012
_reflns_number_gt 2480
_reflns_number_total 2904
_reflns_threshold_expression >2sigma(I)
_cod_data_source_file jo101617h_si_001_6.cif
_cod_data_source_block 8a
_cod_database_code 4025938

loop_
_symmetry_equiv_pos_as_xyz
'x, y, z'
'-x, y+1/2, -z'
'-x, -y, -z'
'x, -y-1/2, z'

loop_
_atom_site_label
_atom_site_type_symbol
_atom_site_fract_x
_atom_site_fract_y
_atom_site_fract_z
_atom_site_U_iso_or_equiv
_atom_site_adp_type
_atom_site_occupancy
_atom_site_symmetry_multiplicity
_atom_site_calc_flag
_atom_site_refinement_flags
_atom_site_disorder_assembly
_atom_site_disorder_group
O1 O 0.5126(4) 0.7500 0.2441(2) 0.0456(11) Uani 1 2 d S . .
C1 C 0.6138(3) 0.6515(6) 0.2917(2) 0.0368(9) Uani 1 1 d . . .
H1A H 0.6710 0.5930 0.2615 0.044 Uiso 1 1 calc R . .
C2 C 0.5867(4) 0.5463(6) 0.3602(2) 0.0428(10) Uani 1 1 d D A .
H2A H 0.5497 0.4295 0.3404 0.051 Uiso 1 1 calc R . .
H2B H 0.5262 0.6132 0.3838 0.051 Uiso 1 1 calc R . .
C3 C 0.7008(4) 0.5110(6) 0.4248(2) 0.0446(10) Uani 1 1 d D . .
H3A H 0.7679 0.4752 0.3982 0.053 Uiso 0.86(4) 1 calc PR A -1
H3B H 0.6837 0.4067 0.4569 0.053 Uiso 0.86(4) 1 calc PR A -1
H3C H 0.7471 0.4188 0.4050 0.053 Uiso 0.14(4) 1 d PR A -2
H3D H 0.6732 0.4605 0.4696 0.053 Uiso 0.14(4) 1 d PR A -2
C4 C 0.7476(8) 0.6695(12) 0.4831(5) 0.040(3) Uani 0.43(2) 1 d PDU . -1
H4A H 0.8208 0.6203 0.5204 0.048 Uiso 0.43(2) 1 calc PR A -1
Br4 Br 0.6261(6) 0.7145(10) 0.5499(3) 0.0448(17) Uani 0.43(2) 1 d PDU . -1
C5 C 0.7881(7) 0.8506(11) 0.4567(5) 0.034(3) Uani 0.43(2) 1 d PDU . -1
H5A H 0.8463 0.9039 0.5030 0.041 Uiso 0.43(2) 1 calc PR A -1
O6 O 0.8569(7) 0.816(2) 0.3937(5) 0.033(3) Uani 0.43(2) 1 d PD . -1
C7 C 0.9777(9) 0.783(2) 0.4180(7) 0.029(4) Uani 0.43(2) 1 d PDU . -1
O8 O 1.0261(13) 0.775(6) 0.4870(6) 0.039(7) Uani 0.43(2) 1 d PDU . -1
C9 C 1.0394(12) 0.770(2) 0.3490(8) 0.031(3) Uani 0.43(2) 1 d PGDU . -1
C10 C 1.1652(12) 0.745(5) 0.3661(8) 0.039(3) Uani 0.43(2) 1 d PGDU . -1
H10A H 1.2079 0.7368 0.4199 0.047 Uiso 0.43(2) 1 calc PR A -1
C11 C 1.2288(13) 0.731(6) 0.3046(12) 0.044(5) Uani 0.43(2) 1 d PGDU . -1
H11A H 1.3148 0.7141 0.3163 0.053 Uiso 0.43(2) 1 calc PR A -1
C12 C 1.166(2) 0.743(5) 0.2259(10) 0.043(4) Uani 0.43(2) 1 d PGDU . -1
H12A H 1.2098 0.7338 0.1838 0.052 Uiso 0.43(2) 1 calc PR A -1
C13 C 1.041(2) 0.768(3) 0.2087(7) 0.042(5) Uani 0.43(2) 1 d PGDU . -1
H13A H 0.9979 0.7761 0.1550 0.050 Uiso 0.43(2) 1 calc PR A -1
C14 C 0.9770(12) 0.782(2) 0.2703(10) 0.032(4) Uani 0.43(2) 1 d PGDU . -1
H14A H 0.8910 0.7987 0.2586 0.039 Uiso 0.43(2) 1 calc PR A -1
C4A C 0.750(2) 0.8387(17) 0.4829(11) 0.037(7) Uiso 0.07(2) 1 d PDU . -2
H4AA H 0.8253 0.8896 0.5171 0.044 Uiso 0.07(2) 1 calc PR A -2
Br4A Br 0.635(4) 0.806(6) 0.555(2) 0.063(9) Uani 0.07(2) 1 d PDU . -2
C5A C 0.7873(18) 0.6584(18) 0.4570(19) 0.044(8) Uiso 0.07(2) 1 d PDU . -2
H5AA H 0.8388 0.6059 0.5063 0.052 Uiso 0.07(2) 1 calc PR A -2
O6A O 0.857(4) 0.625(9) 0.395(3) 0.021(14) Uiso 0.07(2) 1 d PD . -2
C7A C 0.978(5) 0.662(8) 0.417(4) 0.029(12) Uiso 0.07(2) 1 d PDU . -2
O8A O 1.036(7) 0.665(11) 0.484(4) 0.032(11) Uiso 0.07(2) 1 d PDU . -2
C9A C 1.046(8) 0.703(8) 0.353(5) 0.027(12) Uiso 0.07(2) 1 d PGDU . -2
C10A C 1.173(8) 0.700(15) 0.370(5) 0.029(12) Uiso 0.07(2) 1 d PGDU . -2
H10B H 1.2159 0.6723 0.4220 0.035 Uiso 0.07(2) 1 calc PR A -2
C11A C 1.236(8) 0.739(17) 0.310(7) 0.045(12) Uiso 0.07(2) 1 d PGDU . -2
H11B H 1.3230 0.7370 0.3215 0.054 Uiso 0.07(2) 1 calc PR A -2
C12A C 1.173(12) 0.780(18) 0.234(6) 0.038(12) Uiso 0.07(2) 1 d PGDU . -2
H12B H 1.2162 0.8061 0.1929 0.045 Uiso 0.07(2) 1 calc PR A -2
C13A C 1.046(12) 0.78(2) 0.217(5) 0.039(12) Uiso 0.07(2) 1 d PGDU . -2
H13B H 1.0024 0.8103 0.1650 0.047 Uiso 0.07(2) 1 calc PR A -2
C14A C 0.982(8) 0.744(16) 0.277(7) 0.040(12) Uiso 0.07(2) 1 d PGDU . -2
H14B H 0.8954 0.7456 0.2656 0.048 Uiso 0.07(2) 1 calc PR A -2
O1' O 0.4848(4) 0.7500 -0.2026(3) 0.0519(12) Uani 1 2 d S . .
C1' C 0.5945(3) 0.6515(6) -0.1674(2) 0.0420(10) Uani 1 1 d . . .
H1'A H 0.6388 0.5929 -0.2058 0.050 Uiso 1 1 calc R . .
C2' C 0.5907(4) 0.5465(7) -0.0938(3) 0.0548(12) Uani 1 1 d D B .
H2'A H 0.5499 0.4295 -0.1089 0.066 Uiso 1 1 calc R . .
H2'B H 0.5412 0.6133 -0.0616 0.066 Uiso 1 1 calc R . .
C3' C 0.7175(4) 0.5115(6) -0.0429(2) 0.0524(12) Uani 1 1 d D . .
H3'A H 0.7714 0.4725 -0.0790 0.063 Uiso 0.80(6) 1 calc PR B -1
H3'B H 0.7107 0.4087 -0.0073 0.063 Uiso 0.80(6) 1 calc PR B -1
H3'C H 0.7554 0.4221 -0.0704 0.063 Uiso 0.20(6) 1 d PR B -2
H3'D H 0.7057 0.4570 0.0057 0.063 Uiso 0.20(6) 1 d PR B -2
C4' C 0.7821(9) 0.6662(12) 0.0087(6) 0.040(4) Uani 0.40(3) 1 d PDU . -1
H4'A H 0.8635 0.6168 0.0352 0.048 Uiso 0.40(3) 1 calc PR B -1
Br4' Br 0.6915(7) 0.7015(9) 0.09510(19) 0.0461(13) Uani 0.40(3) 1 d PDU . -1
C5' C 0.8080(7) 0.8511(12) -0.0207(6) 0.028(3) Uani 0.40(3) 1 d PDU . -1
H5'A H 0.8753 0.9046 0.0201 0.033 Uiso 0.40(3) 1 calc PR B -1
O6' O 0.8516(17) 0.841(4) -0.0949(9) 0.037(5) Uani 0.40(3) 1 d PD . -1
C7' C 0.9707(14) 0.794(3) -0.0884(8) 0.034(4) Uani 0.40(3) 1 d PDU . -1
O8' O 1.0356(14) 0.777(5) -0.0232(9) 0.038(5) Uani 0.40(3) 1 d PDU . -1
C9' C 1.0064(14) 0.778(3) -0.1664(8) 0.030(4) Uani 0.40(3) 1 d PGDU . -1
C10' C 1.1290(12) 0.760(6) -0.1700(8) 0.032(3) Uani 0.40(3) 1 d PGDU . -1
H10C H 1.1897 0.7593 -0.1223 0.038 Uiso 0.40(3) 1 calc PR B -1
C11' C 1.1629(11) 0.745(7) -0.2433(10) 0.037(3) Uani 0.40(3) 1 d PGDU . -1
H11C H 1.2467 0.7333 -0.2457 0.044 Uiso 0.40(3) 1 calc PR B -1
C12' C 1.0742(14) 0.747(6) -0.3130(8) 0.041(3) Uani 0.40(3) 1 d PGDU . -1
H12C H 1.0974 0.7362 -0.3631 0.050 Uiso 0.40(3) 1 calc PR B -1
C13' C 0.9516(12) 0.764(6) -0.3094(8) 0.046(4) Uani 0.40(3) 1 d PGDU . -1
H13C H 0.8910 0.7651 -0.3571 0.055 Uiso 0.40(3) 1 calc PR B -1
C14' C 0.9177(11) 0.779(5) -0.2361(10) 0.042(5) Uani 0.40(3) 1 d PGDU . -1
H14C H 0.8339 0.7911 -0.2336 0.050 Uiso 0.40(3) 1 calc PR B -1
C4" C 0.778(2) 0.8386(17) 0.0124(12) 0.027(8) Uiso 0.10(3) 1 d PDU . -2
H4"A H 0.8582 0.8891 0.0408 0.033 Uiso 0.10(3) 1 calc PR B -2
Br4" Br 0.680(3) 0.807(4) 0.0944(10) 0.065(7) Uani 0.10(3) 1 d PDU . -2
C5" C 0.8072(15) 0.6576(18) -0.018(2) 0.045(8) Uiso 0.10(3) 1 d PDU . -2
H5"A H 0.8760 0.6056 0.0226 0.055 Uiso 0.10(3) 1 calc PR B -2
O6" O 0.853(6) 0.691(11) -0.090(3) 0.017(12) Uiso 0.10(3) 1 d PD . -2
C7" C 0.973(6) 0.734(11) -0.079(3) 0.027(10) Uiso 0.10(3) 1 d PDU . -2
O8" O 1.055(6) 0.76(2) -0.022(4) 0.031(11) Uiso 0.10(3) 1 d PDU . -2
C9" C 1.005(7) 0.745(9) -0.158(4) 0.034(9) Uiso 0.10(3) 1 d PGDU . -2
C10" C 1.130(6) 0.735(15) -0.154(3) 0.033(9) Uiso 0.10(3) 1 d PGDU . -2
H10D H 1.1839 0.7215 -0.1042 0.040 Uiso 0.10(3) 1 calc PR B -2
C11" C 1.176(4) 0.744(18) -0.224(4) 0.041(10) Uiso 0.10(3) 1 d PGDU . -2
H11D H 1.2613 0.7364 -0.2210 0.049 Uiso 0.10(3) 1 calc PR B -2
C12" C 1.096(5) 0.763(14) -0.297(3) 0.030(9) Uiso 0.10(3) 1 d PGDU . -2
H12D H 1.1279 0.7691 -0.3443 0.037 Uiso 0.10(3) 1 calc PR B -2
C13" C 0.971(5) 0.774(16) -0.301(4) 0.039(10) Uiso 0.10(3) 1 d PGDU . -2
H13D H 0.9171 0.7869 -0.3509 0.047 Uiso 0.10(3) 1 calc PR B -2
C14" C 0.925(5) 0.765(16) -0.231(5) 0.044(11) Uiso 0.10(3) 1 d PGDU . -2
H14D H 0.8397 0.7720 -0.2341 0.053 Uiso 0.10(3) 1 calc PR B -2

loop_
_atom_site_aniso_label
_atom_site_aniso_U_11
_atom_site_aniso_U_22
_atom_site_aniso_U_33
_atom_site_aniso_U_23
_atom_site_aniso_U_13
_atom_site_aniso_U_12
O1 0.041(2) 0.055(3) 0.035(2) 0.000 -0.0075(17) 0.000
C1 0.0381(19) 0.038(2) 0.0319(18) -0.0019(18) 0.0022(15) 0.0013(18)
C2 0.049(2) 0.038(2) 0.037(2) -0.003(2) 0.0011(17) -0.010(2)
C3 0.055(2) 0.039(2) 0.039(2) 0.006(2) 0.0099(19) 0.010(2)
C4 0.033(5) 0.058(6) 0.033(5) 0.012(4) 0.012(4) -0.004(4)
Br4 0.0429(11) 0.060(5) 0.0345(11) 0.0008(15) 0.0156(8) -0.0071(15)
C5 0.030(5) 0.043(6) 0.030(5) -0.016(4) 0.008(4) 0.006(4)
O6 0.026(3) 0.041(8) 0.031(4) -0.003(3) 0.005(2) -0.002(3)
C7 0.028(4) 0.021(14) 0.037(4) -0.001(5) 0.005(3) -0.001(4)
O8 0.037(3) 0.05(2) 0.031(3) 0.001(7) 0.000(2) 0.003(9)
C9 0.033(4) 0.024(9) 0.035(4) -0.003(6) 0.006(3) -0.001(6)
C10 0.032(4) 0.038(9) 0.044(5) 0.014(15) 0.001(3) 0.005(16)
C11 0.029(4) 0.045(14) 0.061(6) 0.001(8) 0.014(4) -0.001(7)
C12 0.050(5) 0.039(9) 0.046(6) 0.004(15) 0.022(5) 0.000(15)
C13 0.054(5) 0.039(14) 0.033(4) 0.002(8) 0.009(4) 0.003(8)
C14 0.030(4) 0.028(12) 0.035(5) 0.003(4) -0.002(3) 0.004(4)
Br4A 0.052(9) 0.076(14) 0.063(12) -0.016(8) 0.011(6) 0.010(8)
O1' 0.037(2) 0.062(3) 0.048(2) 0.000 -0.0124(19) 0.000
C1' 0.034(2) 0.047(3) 0.039(2) -0.005(2) -0.0059(16) 0.0011(19)
C2' 0.060(3) 0.045(3) 0.050(2) 0.007(2) -0.012(2) -0.018(2)
C3' 0.070(3) 0.040(3) 0.042(2) -0.001(2) -0.003(2) 0.009(2)
C4' 0.029(5) 0.058(8) 0.035(6) 0.019(5) 0.014(4) 0.000(4)
Br4' 0.0407(13) 0.070(3) 0.0288(18) 0.0087(13) 0.0108(9) -0.0024(15)
C5' 0.024(5) 0.032(5) 0.028(5) -0.014(4) 0.008(4) 0.004(4)
O6' 0.029(5) 0.054(13) 0.027(5) 0.003(5) 0.001(3) -0.001(6)
C7' 0.026(4) 0.041(10) 0.033(6) 0.010(5) 0.002(4) -0.002(5)
O8' 0.023(5) 0.052(16) 0.035(4) -0.005(5) -0.001(4) 0.006(6)
C9' 0.033(4) 0.023(12) 0.035(6) 0.004(5) 0.008(4) 0.001(4)
C10' 0.033(4) 0.030(10) 0.032(5) 0.002(13) 0.006(5) 0.002(10)
C11' 0.031(4) 0.041(6) 0.040(7) 0.001(19) 0.011(5) -0.001(17)
C12' 0.044(7) 0.049(7) 0.032(5) 0.00(2) 0.009(5) 0.00(2)
C13' 0.038(5) 0.065(12) 0.033(5) -0.004(11) 0.001(4) -0.001(13)
C14' 0.032(5) 0.060(16) 0.033(5) 0.001(6) 0.005(3) -0.002(6)
Br4" 0.051(8) 0.085(13) 0.063(10) -0.005(7) 0.022(6) -0.017(8)

loop_
_atom_type_symbol
_atom_type_description
_atom_type_scat_dispersion_real
_atom_type_scat_dispersion_imag
_atom_type_scat_source
C C 0.0181 0.0091 'International Tables Vol C Tables 4.2.6.8 and 6.1.1.4'
H H 0.0000 0.0000 'International Tables Vol C Tables 4.2.6.8 and 6.1.1.4'
O O 0.0492 0.0322 'International Tables Vol C Tables 4.2.6.8 and 6.1.1.4'
Br Br -0.6763 1.2805 'International Tables Vol C Tables 4.2.6.8 and 6.1.1.4'

loop_
_geom_angle_atom_site_label_1
_geom_angle_atom_site_label_2
_geom_angle_atom_site_label_3
_geom_angle
_geom_angle_site_symmetry_1
_geom_angle_site_symmetry_3
C1 O1 C1 60.4(4) 4_575 .
O1 C1 C1 59.78(18) . 4_575
O1 C1 C2 116.5(3) . .
C1 C1 C2 121.6(2) 4_575 .
C1 C2 C3 112.7(3) . .
C5 C3 C2 123.4(5) 4_575 .
C5A C3 C2 121.6(8) . .
C4A C3 C2 118.9(8) 4_575 .
C2 C3 C4 117.1(5) . .
C5 C4 C3 123.9(6) . .
C5 C4 Br4 107.8(5) . .
C3 C4 Br4 108.5(5) . .
C3 C5 O6 105.0(8) 4_575 .
C3 C5 C4 121.5(6) 4_575 .
O6 C5 C4 107.3(9) . .
C7 O6 C5 116.4(8) . .
O8 C7 O6 122.3(12) . .
O8 C7 C9 126.3(12) . .
O6 C7 C9 111.3(10) . .
C10 C9 C14 120.0 . .
C10 C9 C7 116.9(11) . .
C14 C9 C7 123.1(11) . .
C9 C10 C11 120.0 . .
C12 C11 C10 120.0 . .
C11 C12 C13 120.0 . .
C12 C13 C14 120.0 . .
C13 C14 C9 120.0 . .
C5A C4A C3 123.1(14) . 4_575
C5A C4A Br4A 109.5(13) . .
C3 C4A Br4A 108.0(12) 4_575 .
O6A C5A C3 90(3) . .
O6A C5A C4A 126(3) . .
C3 C5A C4A 124.5(14) . .
C7A O6A C5A 114(4) . .
O8A C7A O6A 126(7) . .
O8A C7A C9A 117(7) . .
O6A C7A C9A 118(6) . .
C10A C9A C14A 120.0 . .
C10A C9A C7A 120(7) . .
C14A C9A C7A 120(7) . .
C11A C10A C9A 120.0 . .
C10A C11A C12A 120.00(6) . .
C11A C12A C13A 120.0 . .
C14A C13A C12A 120.0 . .
C13A C14A C9A 120.0 . .
C1' O1' C1' 60.5(4) 4_575 .
O1' C1' C1' 59.74(19) . 4_575
O1' C1' C2' 116.6(4) . .
C1' C1' C2' 121.5(3) 4_575 .
C1' C2' C3' 112.9(4) . .
C5' C3' C2' 123.7(5) 4_575 .
C5" C3' C2' 122.5(8) . .
C2' C3' C4" 118.3(8) . 4_575
C2' C3' C4' 118.3(5) . .
C5' C4' C3' 125.8(7) . .
C5' C4' Br4' 107.0(6) . .
C3' C4' Br4' 106.2(5) . .
C3' C5' O6' 98.6(10) 4_575 .
C3' C5' C4' 124.3(7) 4_575 .
O6' C5' C4' 111.4(12) . .
C7' O6' C5' 116.1(13) . .
O8' C7' O6' 119.7(18) . .
O8' C7' C9' 127.4(17) . .
O6' C7' C9' 112.8(11) . .
C10' C9' C14' 120.0 . .
C10' C9' C7' 119.9(12) . .
C14' C9' C7' 120.1(12) . .
C9' C10' C11' 120.0 . .
C10' C11' C12' 120.0 . .
C13' C12' C11' 120.0 . .
C12' C13' C14' 120.0 . .
C13' C14' C9' 120.0 . .
C5" C4" C3' 122.6(13) . 4_575
C5" C4" Br4" 109.4(12) . .
C3' C4" Br4" 106.7(11) 4_575 .
O6" C5" C3' 102(3) . .
O6" C5" C4" 106(4) . .
C3' C5" C4" 125.2(13) . .
C7" O6" C5" 115(5) . .
O8" C7" O6" 137(6) . .
O8" C7" C9" 116(7) . .
O6" C7" C9" 107(4) . .
C10" C9" C14" 120.0 . .
C10" C9" C7" 112(5) . .
C14" C9" C7" 128(5) . .
C11" C10" C9" 120.0 . .
C12" C11" C10" 120.0 . .
C11" C12" C13" 120.0 . .
C14" C13" C12" 120.0 . .
C13" C14" C9" 120.0 . .

loop_
_geom_bond_atom_site_label_1
_geom_bond_atom_site_label_2
_geom_bond_distance
_geom_bond_site_symmetry_2
O1 C1 1.451(5) 4_575
O1 C1 1.451(5) .
C1 C1 1.461(8) 4_575
C1 C2 1.491(5) .
C2 C3 1.534(5) .
C3 C5 1.445(8) 4_575
C3 C5A 1.489(13) .
C3 C4A 1.520(13) 4_575
C3 C4 1.562(9) .
C4 C5 1.515(9) .
C4 Br4 1.976(9) .
C5 C3 1.445(8) 4_575
C5 O6 1.470(9) .
O6 C7 1.351(8) .
C7 O8 1.199(8) .
C7 C9 1.489(8) .
C9 C10 1.3900 .
C9 C14 1.3900 .
C10 C11 1.3900 .
C11 C12 1.3900 .
C12 C13 1.3900 .
C13 C14 1.3900 .
C4A C5A 1.496(14) .
C4A C3 1.520(13) 4_575
C4A Br4A 1.968(19) .
C5A O6A 1.463(19) .
O6A C7A 1.35(2) .
C7A O8A 1.20(2) .
C7A C9A 1.484(19) .
C9A C10A 1.3900 .
C9A C14A 1.3900 .
C10A C11A 1.3900 .
C11A C12A 1.3900 .
C12A C13A 1.3900 .
C13A C14A 1.3900 .
O1' C1' 1.450(5) 4_575
O1' C1' 1.450(5) .
C1' C1' 1.461(9) 4_575
C1' C2' 1.491(6) .
C2' C3' 1.528(6) .
C3' C5' 1.431(9) 4_575
C3' C5" 1.480(13) .
C3' C4" 1.528(12) 4_575
C3' C4' 1.537(9) .
C4' C5' 1.510(9) .
C4' Br4' 1.973(9) .
C5' C3' 1.431(9) 4_575
C5' O6' 1.456(10) .
O6' C7' 1.358(10) .
C7' O8' 1.210(12) .
C7' C9' 1.475(9) .
C9' C10' 1.3900 .
C9' C14' 1.3900 .
C10' C11' 1.3900 .
C11' C12' 1.3900 .
C12' C13' 1.3900 .
C13' C14' 1.3900 .
C4" C5" 1.495(14) .
C4" C3' 1.528(12) 4_575
C4" Br4" 1.965(18) .
C5" O6" 1.461(19) .
O6" C7" 1.356(19) .
C7" O8" 1.21(2) .
C7" C9" 1.482(19) .
C9" C10" 1.3900 .
C9" C14" 1.3900 .
C10" C11" 1.3900 .
C11" C12" 1.3900 .
C12" C13" 1.3900 .
C13" C14" 1.3900 .
